data_7044382
loop_
_publ_author_name
'Izod, Keith'
'Evans, Peter'
'Waddell, Paul G.'

_publ_section_title
;
 Desolvation and aggregation of sterically demanding alkali metal
 diarylphosphides
;
_journal_name_full 'Dalton Trans.'
_journal_paper_doi 10.1039/C7DT02238G
_journal_year 2017
_chemical_formula_moiety 'C24 H35 P'
_chemical_formula_sum 'C24 H35 P'
_chemical_formula_weight 354.49
_space_group_crystal_system monoclinic
_space_group_IT_number 14
_space_group_name_Hall '-P 2yn'
_space_group_name_H-M_alt 'P 1 21/n 1'
_symmetry_space_group_name_Hall '-P 2yn'
_symmetry_space_group_name_H-M 'P 1 21/n 1'
_atom_sites_solution_hydrogens mixed
_atom_sites_solution_primary direct
_audit_creation_date 2015-05-27
_audit_creation_method
;
Olex2 1.2
(compiled 2015.01.26 svn.r3151 for OlexSys, GUI svn.r4998)
;
_audit_update_record
;
2017-06-20 deposited with the CCDC.
2017-07-20 downloaded from the CCDC.
;
_cell_angle_alpha 90
_cell_angle_beta 90.1101(10)
_cell_angle_gamma 90
_cell_formula_units_Z 4
_cell_length_a 7.75472(8)
_cell_length_b 19.0684(2)
_cell_length_c 14.79343(17)
_cell_measurement_reflns_used 14016
_cell_measurement_temperature 150.0(2)
_cell_measurement_theta_max 66.6290
_cell_measurement_theta_min 3.7640
_cell_volume 2187.50(4)
_computing_cell_refinement
;
CrysAlisPro, Agilent Technologies,
Version 1.171.36.32 (release 02-08-2013 CrysAlis171 .NET)
(compiled Aug  2 2013,16:46:58)
;
_computing_data_collection
;
CrysAlisPro, Agilent Technologies,
Version 1.171.36.32 (release 02-08-2013 CrysAlis171 .NET)
(compiled Aug  2 2013,16:46:58)
;
_computing_data_reduction
;
CrysAlisPro, Agilent Technologies,
Version 1.171.36.32 (release 02-08-2013 CrysAlis171 .NET)
(compiled Aug  2 2013,16:46:58)
;
_computing_molecular_graphics 'Olex2 (Dolomanov et al., 2009)'
_computing_publication_material 'Olex2 (Dolomanov et al., 2009)'
_computing_structure_refinement 'XL (Sheldrick, 2008)'
_computing_structure_solution 'XT (Sheldrick, 2015)'
_diffrn_ambient_temperature 150.0(2)
_diffrn_detector_area_resol_mean 10.3968
_diffrn_measured_fraction_theta_full 1.000
_diffrn_measured_fraction_theta_max 0.994
_diffrn_measurement_details
;
#__ type_ start__ end____ width___ exp.time_
  1 omega  -86.00  -48.00   1.0000    3.5000
omega____ theta____ kappa____ phi______ frames
    -      -41.5905  138.0000  -48.0000 38

#__ type_ start__ end____ width___ exp.time_
  2 omega   69.00  116.00   1.0000    3.5000
omega____ theta____ kappa____ phi______ frames
    -       41.5905  131.0000  136.0000 47

#__ type_ start__ end____ width___ exp.time_
  3 omega   14.00  106.00   1.0000    3.5000
omega____ theta____ kappa____ phi______ frames
    -       41.5905   57.0000 -120.0000 92

#__ type_ start__ end____ width___ exp.time_
  4 omega   51.00   85.00   1.0000    3.5000
omega____ theta____ kappa____ phi______ frames
    -       41.5905 -138.0000 -109.0000 34

#__ type_ start__ end____ width___ exp.time_
  5 omega   15.00  113.00   1.0000    3.5000
omega____ theta____ kappa____ phi______ frames
    -       41.5905   38.0000  150.0000 98

#__ type_ start__ end____ width___ exp.time_
  6 omega   60.00  132.00   1.0000   14.0000
omega____ theta____ kappa____ phi______ frames
    -       93.5000  -93.0000 -110.4725 72

#__ type_ start__ end____ width___ exp.time_
  7 omega   78.00  118.00   1.0000   14.0000
omega____ theta____ kappa____ phi______ frames
    -       93.5000  -92.0000   -2.8723 40

#__ type_ start__ end____ width___ exp.time_
  8 omega   15.00   41.00   1.0000   14.0000
omega____ theta____ kappa____ phi______ frames
    -       93.5000  -93.0000  167.1857 26

#__ type_ start__ end____ width___ exp.time_
  9 omega   51.00  118.00   1.0000   14.0000
omega____ theta____ kappa____ phi______ frames
    -       93.5000  -61.0000 -120.0000 67

#__ type_ start__ end____ width___ exp.time_
 10 omega   21.00   77.00   1.0000   14.0000
omega____ theta____ kappa____ phi______ frames
    -       93.5000  -45.0000 -180.0000 56

#__ type_ start__ end____ width___ exp.time_
 11 omega   25.00   75.00   1.0000   14.0000
omega____ theta____ kappa____ phi______ frames
    -       93.5000  -45.0000 -120.0000 50

#__ type_ start__ end____ width___ exp.time_
 12 omega  106.00  165.00   1.0000   14.0000
omega____ theta____ kappa____ phi______ frames
    -       93.5000   30.0000    0.0000 59

#__ type_ start__ end____ width___ exp.time_
 13 omega   65.00   95.00   1.0000   14.0000
omega____ theta____ kappa____ phi______ frames
    -       93.5000 -125.0000  -90.0000 30

#__ type_ start__ end____ width___ exp.time_
 14 omega   38.00   67.00   1.0000   14.0000
omega____ theta____ kappa____ phi______ frames
    -       93.5000  -45.0000  -30.0000 29

#__ type_ start__ end____ width___ exp.time_
 15 omega   10.00   41.00   1.0000   14.0000
omega____ theta____ kappa____ phi______ frames
    -       93.5000  -92.0000   -2.8723 31

#__ type_ start__ end____ width___ exp.time_
 16 omega   51.00  103.00   1.0000   14.0000
omega____ theta____ kappa____ phi______ frames
    -       93.5000  -61.0000   90.0000 52

#__ type_ start__ end____ width___ exp.time_
 17 omega   57.00   87.00   1.0000   14.0000
omega____ theta____ kappa____ phi______ frames
    -       93.5000 -125.0000   90.0000 30

#__ type_ start__ end____ width___ exp.time_
 18 omega   43.00   68.00   1.0000   14.0000
omega____ theta____ kappa____ phi______ frames
    -       93.5000  -30.0000  -30.0000 25

#__ type_ start__ end____ width___ exp.time_
 19 omega   26.00   51.00   1.0000   14.0000
omega____ theta____ kappa____ phi______ frames
    -       93.5000 -125.0000   90.0000 25

#__ type_ start__ end____ width___ exp.time_
 20 omega   21.00   57.00   1.0000   14.0000
omega____ theta____ kappa____ phi______ frames
    -       93.5000  -45.0000  -90.0000 36

#__ type_ start__ end____ width___ exp.time_
 21 omega   23.00   49.00   1.0000   14.0000
omega____ theta____ kappa____ phi______ frames
    -       93.5000  -30.0000   60.0000 26

#__ type_ start__ end____ width___ exp.time_
 22 omega   29.00   72.00   1.0000   14.0000
omega____ theta____ kappa____ phi______ frames
    -       93.5000 -125.0000 -150.0000 43

#__ type_ start__ end____ width___ exp.time_
 23 omega   17.00   82.00   1.0000   14.0000
omega____ theta____ kappa____ phi______ frames
    -       93.5000  -94.0000  150.0000 65

#__ type_ start__ end____ width___ exp.time_
 24 omega   71.00   97.00   1.0000   14.0000
omega____ theta____ kappa____ phi______ frames
    -       93.5000   30.0000    0.0000 26

#__ type_ start__ end____ width___ exp.time_
 25 omega   55.00  175.00   1.0000   14.0000
omega____ theta____ kappa____ phi______ frames
    -       93.5000   15.0000  -60.0000 120

#__ type_ start__ end____ width___ exp.time_
 26 omega   80.00  107.00   1.0000   14.0000
omega____ theta____ kappa____ phi______ frames
    -       93.5000  -93.0000  167.1857 27

#__ type_ start__ end____ width___ exp.time_
 27 omega   87.00  123.00   1.0000   14.0000
omega____ theta____ kappa____ phi______ frames
    -       93.5000  -93.0000  107.4598 36

#__ type_ start__ end____ width___ exp.time_
 28 omega   15.00   41.00   1.0000   14.0000
omega____ theta____ kappa____ phi______ frames
    -       93.5000  -94.0000 -150.0000 26

#__ type_ start__ end____ width___ exp.time_
 29 omega   42.00   68.00   1.0000   14.0000
omega____ theta____ kappa____ phi______ frames
    -       93.5000  -94.0000 -150.0000 26

#__ type_ start__ end____ width___ exp.time_
 30 omega  103.00  141.00   1.0000   14.0000
omega____ theta____ kappa____ phi______ frames
    -       93.5000  125.0000 -180.0000 38

#__ type_ start__ end____ width___ exp.time_
 31 omega   47.00   74.00   1.0000   14.0000
omega____ theta____ kappa____ phi______ frames
    -       93.5000  -45.0000  -60.0000 27

#__ type_ start__ end____ width___ exp.time_
 32 omega   48.00   77.00   1.0000   14.0000
omega____ theta____ kappa____ phi______ frames
    -       93.5000 -125.0000  120.0000 29

#__ type_ start__ end____ width___ exp.time_
 33 omega   52.00   96.00   1.0000   14.0000
omega____ theta____ kappa____ phi______ frames
    -       93.5000 -125.0000  150.0000 44

#__ type_ start__ end____ width___ exp.time_
 34 omega   10.00   59.00   1.0000   14.0000
omega____ theta____ kappa____ phi______ frames
    -       93.5000  -93.0000  107.4598 49

#__ type_ start__ end____ width___ exp.time_
 35 omega    8.00  120.00   1.0000    3.5000
omega____ theta____ kappa____ phi______ frames
    -       41.5905   77.0000    0.0000 112

#__ type_ start__ end____ width___ exp.time_
 36 omega   65.00  115.00   1.0000    3.5000
omega____ theta____ kappa____ phi______ frames
    -       41.5905  138.0000  -48.0000 50

#__ type_ start__ end____ width___ exp.time_
 37 omega    8.00  120.00   1.0000    3.5000
omega____ theta____ kappa____ phi______ frames
    -       41.5905   77.0000  -90.0000 112

#__ type_ start__ end____ width___ exp.time_
 38 omega    8.00  120.00   1.0000    3.5000
omega____ theta____ kappa____ phi______ frames
    -       41.5905   77.0000 -180.0000 112

#__ type_ start__ end____ width___ exp.time_
 39 omega    8.00  120.00   1.0000    3.5000
omega____ theta____ kappa____ phi______ frames
    -       41.5905   77.0000   90.0000 112

#__ type_ start__ end____ width___ exp.time_
 40 omega   66.00  168.00   1.0000   14.0000
omega____ theta____ kappa____ phi______ frames
    -       93.5000   45.0000 -180.0000 102

#__ type_ start__ end____ width___ exp.time_
 41 omega   66.00  168.00   1.0000   14.0000
omega____ theta____ kappa____ phi______ frames
    -       93.5000   45.0000   90.0000 102

#__ type_ start__ end____ width___ exp.time_
 42 omega   63.00  145.00   1.0000   14.0000
omega____ theta____ kappa____ phi______ frames
    -       93.5000   61.0000   30.0000 82
;
_diffrn_measurement_device_type 'Xcalibur, Atlas, Gemini ultra'
_diffrn_measurement_method '\w scans'
_diffrn_orient_matrix_UB_11 0.1915362000
_diffrn_orient_matrix_UB_12 0.0153843000
_diffrn_orient_matrix_UB_13 -0.0191953000
_diffrn_orient_matrix_UB_21 0.0360488000
_diffrn_orient_matrix_UB_22 -0.0792880000
_diffrn_orient_matrix_UB_23 -0.0065862000
_diffrn_orient_matrix_UB_31 -0.0386268000
_diffrn_orient_matrix_UB_32 0.0021732000
_diffrn_orient_matrix_UB_33 -0.1021205000
_diffrn_radiation_monochromator mirror
_diffrn_radiation_type CuK\a
_diffrn_radiation_wavelength 1.54184
_diffrn_reflns_av_R_equivalents 0.0460
_diffrn_reflns_av_unetI/netI 0.0219
_diffrn_reflns_Laue_measured_fraction_full 1.000
_diffrn_reflns_Laue_measured_fraction_max 0.994
_diffrn_reflns_limit_h_max 9
_diffrn_reflns_limit_h_min -9
_diffrn_reflns_limit_k_max 22
_diffrn_reflns_limit_k_min -22
_diffrn_reflns_limit_l_max 15
_diffrn_reflns_limit_l_min -17
_diffrn_reflns_number 31461
_diffrn_reflns_point_group_measured_fraction_full 1.000
_diffrn_reflns_point_group_measured_fraction_max 0.994
_diffrn_reflns_theta_full 66.500
_diffrn_reflns_theta_max 66.936
_diffrn_reflns_theta_min 2.317
_diffrn_source 'Enhance Ultra (Cu) X-ray Source'
_exptl_absorpt_coefficient_mu 1.108
_exptl_absorpt_correction_T_max 0.910
_exptl_absorpt_correction_T_min 0.870
_exptl_absorpt_correction_type analytical
_exptl_absorpt_process_details
;
CrysAlisPro, Agilent Technologies,
Version 1.171.36.32 (release 02-08-2013 CrysAlis171 .NET)
(compiled Aug  2 2013,16:46:58)
Analytical numeric absorption correction using a multifaceted crystal
            model based on expressions derived by R.C. Clark & J.S. Reid.
(Clark, R. C. & Reid, J. S. (1995). Acta Cryst. A51, 887-897)
;
_exptl_crystal_colour colourless
_exptl_crystal_colour_primary colourless
_exptl_crystal_density_diffrn 1.076
_exptl_crystal_description block
_exptl_crystal_F_000 776
_exptl_crystal_size_max 0.14
_exptl_crystal_size_mid 0.12
_exptl_crystal_size_min 0.1
_refine_diff_density_max 0.124
_refine_diff_density_min -0.253
_refine_diff_density_rms 0.043
_refine_ls_extinction_method none
_refine_ls_goodness_of_fit_ref 1.036
_refine_ls_hydrogen_treatment mixed
_refine_ls_matrix_type full
_refine_ls_number_parameters 249
_refine_ls_number_reflns 3874
_refine_ls_number_restraints 4
_refine_ls_restrained_S_all 1.035
_refine_ls_R_factor_all 0.0378
_refine_ls_R_factor_gt 0.0337
_refine_ls_shift/su_max 0.000
_refine_ls_shift/su_mean 0.000
_refine_ls_structure_factor_coef Fsqd
_refine_ls_weighting_details 'w=1/[\s^2^(Fo^2^)+(0.0442P)^2^+0.4735P] where P=(Fo^2^+2Fc^2^)/3'
_refine_ls_weighting_scheme calc
_refine_ls_wR_factor_gt 0.0833
_refine_ls_wR_factor_ref 0.0866
_reflns_Friedel_coverage 0.000
_reflns_number_gt 3578
_reflns_number_total 3874
_reflns_threshold_expression 'I > 2\s(I)'
_cod_data_source_file c7dt02238g2.cif
_cod_data_source_block 1
_cod_original_cell_volume 2187.51(4)
_cod_database_code 7044382
_shelxl_version_number 2014/6
_chemical_oxdiff_formula 'C24 H35 P1'
_shelx_space_group_comment
;
The symmetry employed for this shelxl refinement is uniquely defined
by the following loop, which should always be used as a source of
symmetry information in preference to the above space-group names.
They are only intended as comments.
;
_reflns_odcompleteness_completeness 99.83
_reflns_odcompleteness_iscentric 1
_reflns_odcompleteness_theta 66.49
_olex2_refinement_description
;
1. Twinned data refinement
 Scales: 0.8158(11) 0.1842(11)
2. Fixed Uiso
 At 1.2 times of:
  All C(H) groups, All C(H,H) groups, All P(H,H) groups
 At 1.5 times of:
  All C(H,H,H) groups
3. Restrained distances
 C23B-C22 \\sim C23A-C22
 with sigma of 0.02
 C24B-C22 \\sim C24A-C22
 with sigma of 0.02
 C24A-C23A \\sim C24B-C23B
 with sigma of 0.02
 P1-H1B \\sim P1-H1A
 with sigma of 0.02
4. Uiso/Uaniso restraints and constraints
Uanis(C23B) = Uanis(C23A)
Uanis(C24B) = Uanis(C24A)
5. Others
 Fixed Sof: H1A(0.52006) H1B(0.47994) H22(0.52006) H22A(0.47994) C23A(0.52006)
 H23A(0.52006) H23B(0.52006) H23C(0.52006) C24A(0.52006) H24A(0.52006)
 H24B(0.52006) H24C(0.52006) C23B(0.47994) H23D(0.47994) H23E(0.47994)
 H23F(0.47994) C24B(0.47994) H24D(0.47994) H24E(0.47994) H24F(0.47994)
6.a Ternary CH refined with riding coordinates:
 C7(H7), C10(H10), C19(H19), C22(H22), C22(H22A)
6.b Aromatic/amide H refined with riding coordinates:
 C3(H3), C4(H4), C5(H5), C15(H15), C16(H16), C17(H17)
6.c Idealised Me refined as rotating group:
 C8(H8A,H8B,H8C), C9(H9A,H9B,H9C), C11(H11A,H11B,H11C), C12(H12A,H12B,H12C),
 C20(H20A,H20B,H20C), C21(H21A,H21B,H21C), C23A(H23A,H23B,H23C), C24A(H24A,H24B,
 H24C), C23B(H23D,H23E,H23F), C24B(H24D,H24E,H24F)
;
_olex2_submission_special_instructions 'No special instructions were received'

loop_
_space_group_symop_operation_xyz
'x, y, z'
'-x+1/2, y+1/2, -z+1/2'
'-x, -y, -z'
'x-1/2, -y-1/2, z-1/2'

loop_
_atom_site_label
_atom_site_type_symbol
_atom_site_fract_x
_atom_site_fract_y
_atom_site_fract_z
_atom_site_U_iso_or_equiv
_atom_site_adp_type
_atom_site_occupancy
_atom_site_site_symmetry_order
_atom_site_calc_flag
_atom_site_refinement_flags_posn
_atom_site_refinement_flags_occupancy
_atom_site_disorder_assembly
_atom_site_disorder_group
P1 P 0.49586(6) 0.68172(2) 0.39493(3) 0.03236(12) Uani 1 1 d D . . .
H1A H 0.544(4) 0.6395(17) 0.454(2) 0.039 Uiso 0.5201 1 d DR P A 1
H1B H 0.361(4) 0.7193(18) 0.391(3) 0.039 Uiso 0.4799 1 d DR P B 2
C1 C 0.49420(19) 0.63250(7) 0.28689(9) 0.0258(3) Uani 1 1 d . . . .
C2 C 0.4805(2) 0.66998(8) 0.20492(10) 0.0312(3) Uani 1 1 d . . . .
C3 C 0.4793(3) 0.63345(9) 0.12339(11) 0.0450(4) Uani 1 1 d . . . .
H3 H 0.4721 0.6587 0.0682 0.054 Uiso 1 1 calc R . . .
C4 C 0.4883(3) 0.56148(9) 0.12143(12) 0.0530(5) Uani 1 1 d . . . .
H4 H 0.4885 0.5373 0.0653 0.064 Uiso 1 1 calc R . . .
C5 C 0.4970(3) 0.52445(8) 0.20146(11) 0.0429(4) Uani 1 1 d . . . .
H5 H 0.5014 0.4747 0.1996 0.052 Uiso 1 1 calc R . . .
C6 C 0.4994(2) 0.55819(7) 0.28472(10) 0.0301(3) Uani 1 1 d . . . .
C7 C 0.4647(2) 0.74935(8) 0.19970(11) 0.0358(4) Uani 1 1 d . . . .
H7 H 0.4559 0.7675 0.2629 0.043 Uiso 1 1 calc R . . .
C8 C 0.6242(3) 0.78222(11) 0.15697(14) 0.0498(5) Uani 1 1 d . . . .
H8A H 0.7266 0.7691 0.1920 0.075 Uiso 1 1 calc GR . . .
H8B H 0.6120 0.8334 0.1567 0.075 Uiso 1 1 calc GR . . .
H8C H 0.6363 0.7653 0.0948 0.075 Uiso 1 1 calc GR . . .
C9 C 0.3005(3) 0.77122(10) 0.14937(13) 0.0444(4) Uani 1 1 d . . . .
H9A H 0.3077 0.7559 0.0862 0.067 Uiso 1 1 calc GR . . .
H9B H 0.2885 0.8224 0.1516 0.067 Uiso 1 1 calc GR . . .
H9C H 0.2002 0.7494 0.1781 0.067 Uiso 1 1 calc GR . . .
C10 C 0.5024(2) 0.51094(7) 0.36805(10) 0.0336(3) Uani 1 1 d . . . .
H10 H 0.5123 0.5415 0.4228 0.040 Uiso 1 1 calc R . . .
C11 C 0.3349(2) 0.46983(10) 0.37475(16) 0.0501(5) Uani 1 1 d . . . .
H11A H 0.3215 0.4402 0.3211 0.075 Uiso 1 1 calc GR . . .
H11B H 0.2377 0.5025 0.3786 0.075 Uiso 1 1 calc GR . . .
H11C H 0.3375 0.4403 0.4289 0.075 Uiso 1 1 calc GR . . .
C12 C 0.6545(2) 0.46014(10) 0.36807(15) 0.0490(5) Uani 1 1 d . . . .
H12A H 0.6425 0.4273 0.3175 0.073 Uiso 1 1 calc GR . . .
H12B H 0.6563 0.4340 0.4251 0.073 Uiso 1 1 calc GR . . .
H12C H 0.7622 0.4865 0.3616 0.073 Uiso 1 1 calc GR . . .
C13 C 0.68508(18) 0.74069(7) 0.38681(9) 0.0245(3) Uani 1 1 d . . . .
C14 C 0.85125(19) 0.71257(8) 0.37314(10) 0.0271(3) Uani 1 1 d . . . .
C15 C 0.9917(2) 0.75798(8) 0.36698(10) 0.0332(3) Uani 1 1 d . . . .
H15 H 1.1036 0.7393 0.3570 0.040 Uiso 1 1 calc R . . .
C16 C 0.9711(2) 0.82968(8) 0.37507(11) 0.0355(4) Uani 1 1 d . . . .
H16 H 1.0679 0.8599 0.3702 0.043 Uiso 1 1 calc R . . .
C17 C 0.8090(2) 0.85718(8) 0.39031(11) 0.0321(3) Uani 1 1 d . . . .
H17 H 0.7959 0.9065 0.3964 0.039 Uiso 1 1 calc R . . .
C18 C 0.66390(19) 0.81421(7) 0.39693(10) 0.0262(3) Uani 1 1 d . . . .
C19 C 0.8867(2) 0.63428(8) 0.36729(11) 0.0297(3) Uani 1 1 d . . . .
H19 H 0.7735 0.6096 0.3728 0.036 Uiso 1 1 calc R . . .
C20 C 0.9650(3) 0.61349(9) 0.27639(12) 0.0434(4) Uani 1 1 d . . . .
H20A H 1.0770 0.6366 0.2691 0.065 Uiso 1 1 calc GR . . .
H20B H 0.8876 0.6280 0.2274 0.065 Uiso 1 1 calc GR . . .
H20C H 0.9807 0.5625 0.2744 0.065 Uiso 1 1 calc GR . . .
C21 C 0.9997(2) 0.61031(8) 0.44615(11) 0.0368(3) Uani 1 1 d . . . .
H21A H 1.1154 0.6303 0.4397 0.055 Uiso 1 1 calc GR . . .
H21B H 1.0073 0.5590 0.4462 0.055 Uiso 1 1 calc GR . . .
H21C H 0.9488 0.6263 0.5032 0.055 Uiso 1 1 calc GR . . .
C22 C 0.4911(2) 0.84864(8) 0.41851(10) 0.0325(3) Uani 1 1 d D . . .
H22 H 0.3986 0.8140 0.4034 0.039 Uiso 0.5201 1 calc R P C 1
H22A H 0.3990 0.8201 0.3886 0.039 Uiso 0.4799 1 calc R P D 2
C23A C 0.477(4) 0.8646(8) 0.5195(6) 0.059(3) Uani 0.5201 1 d D P E 1
H23A H 0.3647 0.8855 0.5323 0.088 Uiso 0.5201 1 calc GR P E 1
H23B H 0.5688 0.8974 0.5369 0.088 Uiso 0.5201 1 calc GR P E 1
H23C H 0.4902 0.8210 0.5540 0.088 Uiso 0.5201 1 calc GR P E 1
C24A C 0.457(3) 0.9149(5) 0.3615(8) 0.052(2) Uani 0.5201 1 d D P E 1
H24A H 0.5463 0.9500 0.3747 0.077 Uiso 0.5201 1 calc GR P E 1
H24B H 0.3438 0.9341 0.3765 0.077 Uiso 0.5201 1 calc GR P E 1
H24C H 0.4609 0.9029 0.2972 0.077 Uiso 0.5201 1 calc GR P E 1
C23B C 0.460(4) 0.8454(9) 0.5205(7) 0.059(3) Uani 0.4799 1 d D P E 2
H23D H 0.3498 0.8680 0.5347 0.088 Uiso 0.4799 1 calc GR P E 2
H23E H 0.5535 0.8698 0.5521 0.088 Uiso 0.4799 1 calc GR P E 2
H23F H 0.4566 0.7963 0.5400 0.088 Uiso 0.4799 1 calc GR P E 2
C24B C 0.475(3) 0.9240(6) 0.3830(10) 0.052(2) Uani 0.4799 1 d D P E 2
H24D H 0.5460 0.9553 0.4201 0.077 Uiso 0.4799 1 calc GR P E 2
H24E H 0.3541 0.9389 0.3861 0.077 Uiso 0.4799 1 calc GR P E 2
H24F H 0.5141 0.9259 0.3201 0.077 Uiso 0.4799 1 calc GR P E 2

loop_
_atom_site_aniso_label
_atom_site_aniso_U_11
_atom_site_aniso_U_22
_atom_site_aniso_U_33
_atom_site_aniso_U_23
_atom_site_aniso_U_13
_atom_site_aniso_U_12
P1 0.0333(2) 0.0346(2) 0.0292(2) -0.00710(15) 0.00543(19) -0.01145(17)
C1 0.0228(7) 0.0257(7) 0.0287(7) -0.0018(5) -0.0034(6) -0.0016(6)
C2 0.0343(8) 0.0294(8) 0.0299(8) -0.0006(6) -0.0058(7) -0.0034(7)
C3 0.0660(12) 0.0417(9) 0.0272(8) -0.0005(7) -0.0060(9) -0.0011(9)
C4 0.0827(14) 0.0425(10) 0.0337(9) -0.0125(7) -0.0036(10) 0.0021(10)
C5 0.0591(11) 0.0279(8) 0.0418(9) -0.0086(6) -0.0016(10) 0.0022(9)
C6 0.0299(7) 0.0257(7) 0.0348(8) -0.0030(6) -0.0020(7) 0.0003(7)
C7 0.0483(11) 0.0291(8) 0.0300(8) 0.0045(6) -0.0109(7) -0.0040(7)
C8 0.0545(12) 0.0461(11) 0.0487(11) 0.0149(9) -0.0127(9) -0.0147(9)
C9 0.0531(11) 0.0378(10) 0.0422(10) 0.0085(8) -0.0115(8) 0.0015(8)
C10 0.0418(9) 0.0206(7) 0.0383(8) -0.0005(6) -0.0014(8) -0.0005(7)
C11 0.0440(10) 0.0381(10) 0.0680(13) 0.0110(9) 0.0072(9) -0.0004(8)
C12 0.0446(11) 0.0381(10) 0.0642(13) 0.0117(9) -0.0040(9) 0.0074(8)
C13 0.0273(7) 0.0256(7) 0.0207(7) 0.0003(5) -0.0039(6) -0.0019(6)
C14 0.0273(7) 0.0288(8) 0.0252(7) 0.0009(6) -0.0029(6) -0.0005(6)
C15 0.0267(7) 0.0352(8) 0.0378(8) 0.0040(6) -0.0009(7) -0.0006(7)
C16 0.0306(9) 0.0350(8) 0.0408(9) 0.0067(7) -0.0029(7) -0.0094(7)
C17 0.0356(8) 0.0264(8) 0.0344(9) 0.0024(6) -0.0055(7) -0.0029(6)
C18 0.0285(7) 0.0262(7) 0.0240(7) 0.0011(6) -0.0047(6) -0.0012(6)
C19 0.0256(7) 0.0297(8) 0.0337(8) -0.0019(6) -0.0012(6) 0.0013(6)
C20 0.0507(11) 0.0422(9) 0.0373(9) -0.0050(7) 0.0026(8) 0.0102(8)
C21 0.0377(9) 0.0325(8) 0.0401(9) 0.0039(6) -0.0036(8) 0.0020(8)
C22 0.0316(8) 0.0252(7) 0.0407(9) -0.0038(6) -0.0035(7) 0.0011(7)
C23A 0.049(5) 0.079(7) 0.0493(13) -0.012(2) 0.0078(12) 0.019(6)
C24A 0.044(4) 0.028(2) 0.083(6) 0.002(3) -0.008(5) 0.006(3)
C23B 0.049(5) 0.079(7) 0.0493(13) -0.012(2) 0.0078(12) 0.019(6)
C24B 0.044(4) 0.028(2) 0.083(6) 0.002(3) -0.008(5) 0.006(3)

loop_
_atom_type_symbol
_atom_type_description
_atom_type_scat_dispersion_real
_atom_type_scat_dispersion_imag
_atom_type_scat_source
C C 0.0181 0.0091 'International Tables Vol C Tables 4.2.6.8 and 6.1.1.4'
H H 0.0000 0.0000 'International Tables Vol C Tables 4.2.6.8 and 6.1.1.4'
P P 0.2955 0.4335 'International Tables Vol C Tables 4.2.6.8 and 6.1.1.4'

loop_
_exptl_crystal_face_index_h
_exptl_crystal_face_index_k
_exptl_crystal_face_index_l
_exptl_crystal_face_perp_dist
_exptl_oxdiff_crystal_face_indexfrac_h
_exptl_oxdiff_crystal_face_indexfrac_k
_exptl_oxdiff_crystal_face_indexfrac_l
_exptl_oxdiff_crystal_face_x
_exptl_oxdiff_crystal_face_y
_exptl_oxdiff_crystal_face_z
-1 0 0 0.0456 -1.0000 -0.0000 0.0000 -0.1915 -0.0360 0.0386
0 -2 1 0.0606 -0.0000 -2.0000 1.0000 -0.0500 0.1520 -0.1065
0 2 -1 0.0646 0.0000 2.0000 -1.0000 0.0500 -0.1520 0.1065
0 -1 0 0.0365 0.0000 -1.0000 -0.0000 -0.0154 0.0793 -0.0022
0 1 0 0.0585 -0.0000 1.0000 0.0000 0.0154 -0.0793 0.0022
0 0 1 0.0783 -0.0000 -0.0000 1.0000 -0.0192 -0.0066 -0.1021
0 0 -1 0.0573 0.0000 0.0000 -1.0000 0.0192 0.0066 0.1021
1 0 0 0.0786 1.0000 0.0000 -0.0000 0.1915 0.0360 -0.0386

loop_
_geom_angle_atom_site_label_1
_geom_angle_atom_site_label_2
_geom_angle_atom_site_label_3
_geom_angle
C1 P1 H1A 106.2(16)
C1 P1 H1B 103.9(17)
C13 P1 H1A 101.6(16)
C13 P1 H1B 108.0(17)
C13 P1 C1 104.81(7)
C2 C1 P1 119.00(10)
C2 C1 C6 119.26(12)
C6 C1 P1 121.69(10)
C1 C2 C7 123.62(13)
C3 C2 C1 119.41(14)
C3 C2 C7 116.97(13)
C2 C3 H3 119.4
C4 C3 C2 121.16(15)
C4 C3 H3 119.4
C3 C4 H4 120.2
C3 C4 C5 119.68(15)
C5 C4 H4 120.2
C4 C5 H5 119.2
C4 C5 C6 121.60(15)
C6 C5 H5 119.2
C1 C6 C10 124.88(12)
C5 C6 C1 118.84(13)
C5 C6 C10 116.26(13)
C2 C7 H7 107.6
C2 C7 C8 111.43(15)
C2 C7 C9 111.23(14)
C8 C7 H7 107.6
C8 C7 C9 111.14(14)
C9 C7 H7 107.6
C7 C8 H8A 109.5
C7 C8 H8B 109.5
C7 C8 H8C 109.5
H8A C8 H8B 109.5
H8A C8 H8C 109.5
H8B C8 H8C 109.5
C7 C9 H9A 109.5
C7 C9 H9B 109.5
C7 C9 H9C 109.5
H9A C9 H9B 109.5
H9A C9 H9C 109.5
H9B C9 H9C 109.5
C6 C10 H10 108.1
C11 C10 C6 110.17(15)
C11 C10 H10 108.1
C11 C10 C12 109.45(13)
C12 C10 C6 112.68(14)
C12 C10 H10 108.1
C10 C11 H11A 109.5
C10 C11 H11B 109.5
C10 C11 H11C 109.5
H11A C11 H11B 109.5
H11A C11 H11C 109.5
H11B C11 H11C 109.5
C10 C12 H12A 109.5
C10 C12 H12B 109.5
C10 C12 H12C 109.5
H12A C12 H12B 109.5
H12A C12 H12C 109.5
H12B C12 H12C 109.5
C14 C13 P1 120.16(11)
C14 C13 C18 119.76(13)
C18 C13 P1 120.05(11)
C13 C14 C19 123.14(13)
C15 C14 C13 119.15(14)
C15 C14 C19 117.69(13)
C14 C15 H15 119.4
C16 C15 C14 121.23(15)
C16 C15 H15 119.4
C15 C16 H16 120.2
C17 C16 C15 119.69(15)
C17 C16 H16 120.2
C16 C17 H17 119.2
C16 C17 C18 121.52(14)
C18 C17 H17 119.2
C13 C18 C22 123.27(13)
C17 C18 C13 118.63(13)
C17 C18 C22 118.06(13)
C14 C19 H19 107.4
C14 C19 C20 112.14(13)
C14 C19 C21 110.72(12)
C20 C19 H19 107.4
C21 C19 H19 107.4
C21 C19 C20 111.48(13)
C19 C20 H20A 109.5
C19 C20 H20B 109.5
C19 C20 H20C 109.5
H20A C20 H20B 109.5
H20A C20 H20C 109.5
H20B C20 H20C 109.5
C19 C21 H21A 109.5
C19 C21 H21B 109.5
C19 C21 H21C 109.5
H21A C21 H21B 109.5
H21A C21 H21C 109.5
H21B C21 H21C 109.5
C18 C22 H22 107.4
C18 C22 H22A 107.5
C18 C22 C23A 110.6(11)
C18 C22 C24A 112.7(9)
C18 C22 C23B 109.2(12)
C18 C22 C24B 113.7(10)
C23A C22 H22 107.4
C23A C22 C24A 111.1(7)
C24A C22 H22 107.4
C23B C22 H22A 107.5
C23B C22 C24B 111.2(8)
C24B C22 H22A 107.5
C22 C23A H23A 109.5
C22 C23A H23B 109.5
C22 C23A H23C 109.5
H23A C23A H23B 109.5
H23A C23A H23C 109.5
H23B C23A H23C 109.5
C22 C24A H24A 109.5
C22 C24A H24B 109.5
C22 C24A H24C 109.5
H24A C24A H24B 109.5
H24A C24A H24C 109.5
H24B C24A H24C 109.5
C22 C23B H23D 109.5
C22 C23B H23E 109.5
C22 C23B H23F 109.5
H23D C23B H23E 109.5
H23D C23B H23F 109.5
H23E C23B H23F 109.5
C22 C24B H24D 109.5
C22 C24B H24E 109.5
C22 C24B H24F 109.5
H24D C24B H24E 109.5
H24D C24B H24F 109.5
H24E C24B H24F 109.5

loop_
_geom_bond_atom_site_label_1
_geom_bond_atom_site_label_2
_geom_bond_distance
P1 H1A 1.24(3)
P1 H1B 1.27(3)
P1 C1 1.8536(14)
P1 C13 1.8527(15)
C1 C2 1.411(2)
C1 C6 1.418(2)
C2 C3 1.393(2)
C2 C7 1.520(2)
C3 H3 0.9500
C3 C4 1.374(2)
C4 H4 0.9500
C4 C5 1.380(3)
C5 H5 0.9500
C5 C6 1.390(2)
C6 C10 1.527(2)
C7 H7 1.0000
C7 C8 1.525(3)
C7 C9 1.532(2)
C8 H8A 0.9800
C8 H8B 0.9800
C8 H8C 0.9800
C9 H9A 0.9800
C9 H9B 0.9800
C9 H9C 0.9800
C10 H10 1.0000
C10 C11 1.521(3)
C10 C12 1.526(2)
C11 H11A 0.9800
C11 H11B 0.9800
C11 H11C 0.9800
C12 H12A 0.9800
C12 H12B 0.9800
C12 H12C 0.9800
C13 C14 1.411(2)
C13 C18 1.420(2)
C14 C15 1.394(2)
C14 C19 1.521(2)
C15 H15 0.9500
C15 C16 1.382(2)
C16 H16 0.9500
C16 C17 1.381(2)
C17 H17 0.9500
C17 C18 1.395(2)
C18 C22 1.527(2)
C19 H19 1.0000
C19 C20 1.529(2)
C19 C21 1.528(2)
C20 H20A 0.9800
C20 H20B 0.9800
C20 H20C 0.9800
C21 H21A 0.9800
C21 H21B 0.9800
C21 H21C 0.9800
C22 H22 1.0000
C22 H22A 1.0000
C22 C23A 1.528(10)
C22 C24A 1.542(9)
C22 C23B 1.529(10)
C22 C24B 1.535(10)
C23A H23A 0.9800
C23A H23B 0.9800
C23A H23C 0.9800
C24A H24A 0.9800
C24A H24B 0.9800
C24A H24C 0.9800
C23B H23D 0.9800
C23B H23E 0.9800
C23B H23F 0.9800
C24B H24D 0.9800
C24B H24E 0.9800
C24B H24F 0.9800

loop_
_geom_torsion_atom_site_label_1
_geom_torsion_atom_site_label_2
_geom_torsion_atom_site_label_3
_geom_torsion_atom_site_label_4
_geom_torsion
P1 C1 C2 C3 179.94(14)
P1 C1 C2 C7 -0.7(2)
P1 C1 C6 C5 179.70(14)
P1 C1 C6 C10 1.5(2)
P1 C13 C14 C15 179.81(11)
P1 C13 C14 C19 -2.0(2)
P1 C13 C18 C17 -179.91(11)
P1 C13 C18 C22 2.6(2)
C1 P1 C13 C14 -58.26(13)
C1 P1 C13 C18 123.55(12)
C1 C2 C3 C4 1.1(3)
C1 C2 C7 C8 112.95(18)
C1 C2 C7 C9 -122.43(18)
C1 C6 C10 C11 112.31(18)
C1 C6 C10 C12 -125.14(18)
C2 C1 C6 C5 2.3(2)
C2 C1 C6 C10 -175.90(16)
C2 C3 C4 C5 0.6(3)
C3 C2 C7 C8 -67.7(2)
C3 C2 C7 C9 56.9(2)
C3 C4 C5 C6 -0.9(3)
C4 C5 C6 C1 -0.6(3)
C4 C5 C6 C10 177.81(19)
C5 C6 C10 C11 -65.9(2)
C5 C6 C10 C12 56.6(2)
C6 C1 C2 C3 -2.6(2)
C6 C1 C2 C7 176.78(15)
C7 C2 C3 C4 -178.28(19)
C13 P1 C1 C2 -59.56(14)
C13 P1 C1 C6 123.03(13)
C13 C14 C15 C16 0.8(2)
C13 C14 C19 C20 119.59(16)
C13 C14 C19 C21 -115.20(16)
C13 C18 C22 C23A 98.4(6)
C13 C18 C22 C24A -136.6(5)
C13 C18 C22 C23B 82.9(8)
C13 C18 C22 C24B -152.2(6)
C14 C13 C18 C17 1.9(2)
C14 C13 C18 C22 -175.57(14)
C14 C15 C16 C17 0.6(2)
C15 C14 C19 C20 -62.16(19)
C15 C14 C19 C21 63.04(19)
C15 C16 C17 C18 -0.6(2)
C16 C17 C18 C13 -0.6(2)
C16 C17 C18 C22 177.02(15)
C17 C18 C22 C23A -79.1(6)
C17 C18 C22 C24A 45.9(5)
C17 C18 C22 C23B -94.6(8)
C17 C18 C22 C24B 30.3(6)
C18 C13 C14 C15 -2.0(2)
C18 C13 C14 C19 176.23(14)
C19 C14 C15 C16 -177.54(14)

loop_
_twin_individual_id
_twin_individual_mass_fraction_refined
1 0.8158(11)
2 0.1842(11)
